data_4134804
loop_
_publ_author_name
'Han, Xiao-Ni'
'Han, Ying'
'Chen, Chuan-Feng'

_publ_section_title
;
 Pagoda[4]arene and <i>i</i>-Pagoda[4]arene.
;
_journal_name_full 'Journal of the American Chemical Society'
_journal_paper_doi 10.1021/jacs.0c00624
_journal_year 2020
_chemical_formula_moiety 'C68 H56 O8'
_chemical_formula_sum 'C68 H56 O8'
_chemical_formula_weight 1001.12
_space_group_crystal_system monoclinic
_space_group_IT_number 4
_space_group_name_Hall 'P 2yb'
_space_group_name_H-M_alt 'P 1 21 1'
_atom_sites_solution_hydrogens geom
_atom_sites_solution_primary dual
_audit_creation_date 2019-11-14
_audit_creation_method
;
Olex2 1.2
(compiled 2018.05.29 svn.r3508 for OlexSys, GUI svn.r5506)
;
_cell_angle_alpha 90
_cell_angle_beta 97.123(2)
_cell_angle_gamma 90
_cell_formula_units_Z 2
_cell_length_a 11.2300(2)
_cell_length_b 22.9910(6)
_cell_length_c 11.9920(3)
_cell_measurement_reflns_used 14654
_cell_measurement_temperature 170.01(12)
_cell_measurement_theta_max 71.3000
_cell_measurement_theta_min 3.8310
_cell_volume 3072.31(12)
_computing_cell_refinement 'CrysAlisPro 1.171.40.14e (Rigaku OD, 2018)'
_computing_data_collection 'CrysAlisPro 1.171.40.14e (Rigaku OD, 2018)'
_computing_data_reduction 'CrysAlisPro 1.171.40.14e (Rigaku OD, 2018)'
_computing_molecular_graphics 'Olex2 (Dolomanov et al., 2009)'
_computing_publication_material 'Olex2 (Dolomanov et al., 2009)'
_computing_structure_refinement 'ShelXL (Sheldrick, 2015)'
_computing_structure_solution 'ShelXT (Sheldrick, 2015)'
_diffrn_ambient_environment N~2~
_diffrn_ambient_temperature 170.01(12)
_diffrn_detector 'CCD plate'
_diffrn_detector_type HyPix
_diffrn_measured_fraction_theta_full 1.000
_diffrn_measured_fraction_theta_max 0.977
_diffrn_measurement_details
;
List of Runs (angles in degrees, time in seconds):

  # Type    Start    End  Width  t~exp~   \w     \q     \k     \f   Frames
--------------------------------------------------------------------------
  1  \w    -73.00  26.00   0.50    0.06    --  -46.95  85.00 111.00  198
  2  \w    -25.00  73.00   0.50    0.06    --   46.95 -85.00  -7.00  196
  3  \w   -168.00 -76.00   0.50    0.30    --  -99.00 -85.00  -7.00  184
  4  \w   -125.00 -26.00   0.50    0.30    --  -99.00  85.00 111.00  198
  5  \w     83.00 169.00   0.50    0.30    --  103.25  85.00 111.00  172
  6  \w     31.00 130.00   0.50    0.30    --  103.25 -85.00  -7.00  198
  7  \w   -118.00 -32.00   0.50    0.06    --  -46.95 -57.00  30.00  172
  8  \w   -119.00 -71.00   0.50    0.06    --  -46.95-125.00-180.00   96
  9  \w   -119.00 -71.00   0.50    0.06    --  -46.95-125.00  60.00   96
 10  \w    -26.00  60.00   0.50    0.06    --   46.95 -38.00   0.00  172
 11  \w     32.00 118.00   0.50    0.06    --   46.95  57.00 150.00  172
 12  \w    -27.00  60.00   0.50    0.06    --   46.95 -19.00  60.00  174
 13  \w   -117.00 -26.00   0.50    0.30    --  -99.00 125.00  90.00  182
 14  \w   -112.00 -24.00   0.50    0.30    --  -99.00  30.00   0.00  176
 15  \w   -115.00 -26.00   0.50    0.30    --  -99.00  61.00   0.00  178
 16  \w   -115.00 -26.00   0.50    0.30    --  -99.00  61.00 120.00  178
 17  \w   -168.00 -85.00   0.50    0.30    --  -99.00 -15.00 120.00  166
 18  \w   -117.00 -26.00   0.50    0.30    --  -99.00 125.00  30.00  182
 19  \w   -168.00 -85.00   0.50    0.30    --  -99.00 -15.00-150.00  166
 20  \w   -168.00 -86.00   0.50    0.30    --  -99.00 -30.00 -60.00  164
 21  \w   -113.00 -24.00   0.50    0.30    --  -99.00  15.00 120.00  178
 22  \w   -168.00 -85.00   0.50    0.30    --  -99.00 -15.00-120.00  166
 23  \w   -168.00 -76.00   0.50    0.30    --  -99.00 -77.00-150.00  184
 24  \w     87.00 169.00   0.50    0.30    --  103.25  61.00  60.00  164
 25  \w     91.00 169.00   0.50    0.30    --  103.25  45.00-180.00  156
 26  \w     31.00 109.00   0.50    0.30    --  103.25 -94.00 -90.00  156
 27  \w     91.00 169.00   0.50    0.30    --  103.25  45.00  90.00  156
 28  \w     31.00 109.00   0.50    0.30    --  103.25 -94.00 -30.00  156
 29  \w     90.00 169.00   0.50    0.30    --  103.25  15.00  60.00  158
 30  \w   -119.00 -24.00   0.50    0.06    --  -46.95 -77.00 -30.00  190
 31  \w     24.00  90.00   0.50    0.06    --   46.95  77.00  60.00  132
;
_diffrn_measurement_device 'four-circle diffractometer'
_diffrn_measurement_device_type 'XtaLAB Synergy R, HyPix'
_diffrn_measurement_method '\w scans'
_diffrn_orient_matrix_type 'CrysAlisPro convention (1999,Acta A55,543-557)'
_diffrn_orient_matrix_UB_11 -0.1150803000
_diffrn_orient_matrix_UB_12 0.0372273000
_diffrn_orient_matrix_UB_13 -0.0151960000
_diffrn_orient_matrix_UB_21 0.0653880000
_diffrn_orient_matrix_UB_22 0.0465476000
_diffrn_orient_matrix_UB_23 -0.0618487000
_diffrn_orient_matrix_UB_31 -0.0400115000
_diffrn_orient_matrix_UB_32 -0.0306639000
_diffrn_orient_matrix_UB_33 -0.1126354000
_diffrn_radiation_monochromator mirror
_diffrn_radiation_probe x-ray
_diffrn_radiation_type CuK\a
_diffrn_radiation_wavelength 1.54184
_diffrn_reflns_av_R_equivalents 0.0575
_diffrn_reflns_av_unetI/netI 0.0329
_diffrn_reflns_Laue_measured_fraction_full 1.000
_diffrn_reflns_Laue_measured_fraction_max 0.977
_diffrn_reflns_limit_h_max 13
_diffrn_reflns_limit_h_min -14
_diffrn_reflns_limit_k_max 27
_diffrn_reflns_limit_k_min -28
_diffrn_reflns_limit_l_max 13
_diffrn_reflns_limit_l_min -15
_diffrn_reflns_number 57488
_diffrn_reflns_point_group_measured_fraction_full 0.999
_diffrn_reflns_point_group_measured_fraction_max 0.958
_diffrn_reflns_theta_full 67.684
_diffrn_reflns_theta_max 75.633
_diffrn_reflns_theta_min 3.715
_diffrn_source 'Rotating-anode X-ray tube'
_diffrn_source_type 'PhotonJet R (Cu) X-ray Source'
_exptl_absorpt_coefficient_mu 0.559
_exptl_absorpt_correction_T_max 1.00000
_exptl_absorpt_correction_T_min 0.51332
_exptl_absorpt_correction_type multi-scan
_exptl_absorpt_process_details
;
CrysAlisPro 1.171.40.14e (Rigaku Oxford Diffraction, 2018)
Empirical absorption correction using spherical harmonics,
 implemented in SCALE3 ABSPACK scaling algorithm.
;
_exptl_crystal_colour 'light yellow'
_exptl_crystal_density_diffrn 1.082
_exptl_crystal_description plate
_exptl_crystal_F_000 1056
_exptl_crystal_size_max 0.31
_exptl_crystal_size_mid 0.28
_exptl_crystal_size_min 0.21
_refine_diff_density_max 0.305
_refine_diff_density_min -0.293
_refine_diff_density_rms 0.066
_refine_ls_abs_structure_details
;
 Flack x determined using 4408 quotients [(I+)-(I-)]/[(I+)+(I-)]
 (Parsons, Flack and Wagner, Acta Cryst. B69 (2013) 249-259).
;
_refine_ls_abs_structure_Flack 1.26(8)
_refine_ls_extinction_method none
_refine_ls_goodness_of_fit_ref 1.029
_refine_ls_hydrogen_treatment constr
_refine_ls_matrix_type full
_refine_ls_number_parameters 693
_refine_ls_number_reflns 12214
_refine_ls_number_restraints 2
_refine_ls_restrained_S_all 1.029
_refine_ls_R_factor_all 0.0860
_refine_ls_R_factor_gt 0.0815
_refine_ls_shift/su_max 0.000
_refine_ls_shift/su_mean 0.000
_refine_ls_structure_factor_coef Fsqd
_refine_ls_weighting_details 'w=1/[\s^2^(Fo^2^)+(0.1550P)^2^+1.4186P] where P=(Fo^2^+2Fc^2^)/3'
_refine_ls_weighting_scheme calc
_refine_ls_wR_factor_gt 0.2363
_refine_ls_wR_factor_ref 0.2417
_reflns_Friedel_coverage 0.911
_reflns_Friedel_fraction_full 0.998
_reflns_Friedel_fraction_max 0.937
_reflns_number_gt 11027
_reflns_number_total 12214
_reflns_threshold_expression 'I > 2\s(I)'
_cod_data_source_file ja0c00624_si_010.cif
_cod_data_source_block tx1640_sq
_cod_database_code 4134804
_shelx_shelxl_version_number 2018/3
_chemical_oxdiff_formula CHO
_shelx_space_group_comment
;
The symmetry employed for this shelxl refinement is uniquely defined
by the following loop, which should always be used as a source of
symmetry information in preference to the above space-group names.
They are only intended as comments.
;
_reflns_odcompleteness_completeness 99.98
_reflns_odcompleteness_iscentric 1
_reflns_odcompleteness_theta 66.97
_olex2_refinement_description
;
1. Fixed Uiso
 At 1.2 times of:
  All C(H) groups, All C(H,H) groups
 At 1.5 times of:
  All C(H,H,H) groups
2. Restrained distances
 H2-H15B
 2.1 with sigma of 0.01
3.a Secondary CH2 refined with riding coordinates:
 C17(H17A,H17B), C34(H34A,H34B), C51(H51A,H51B), C68(H68A,H68B)
3.b Aromatic/amide H refined with riding coordinates:
 C2(H2), C3(H3), C5(H5), C9(H9), C10(H10), C12(H12), C20(H20), C21(H21),
 C23(H23), C27(H27), C28(H28), C30(H30), C37(H37), C39(H39), C40(H40), C44(H44),
  C46(H46), C47(H47), C54(H54), C56(H56), C57(H57), C61(H61), C63(H63), C64(H64)
3.c Idealised Me refined as rotating group:
 C15(H15A,H15B,H15C), C16(H16A,H16B,H16C), C32(H32A,H32B,H32C), C33(H33A,H33B,
 H33C), C49(H49A,H49B,H49C), C50(H50A,H50B,H50C), C66(H66A,H66B,H66C), C67(H67A,
 H67B,H67C)
;
_olex2_submission_special_instructions 'No special instructions were received'
_oxdiff_exptl_absorpt_empirical_details
;
Empirical correction (ABSPACK) includes:
- Absorption correction using spherical harmonics
- Frame scaling
;
_oxdiff_exptl_absorpt_empirical_full_max 2.098
_oxdiff_exptl_absorpt_empirical_full_min 0.520

loop_
_space_group_symop_operation_xyz
'x, y, z'
'-x, y+1/2, -z'

loop_
_atom_site_label
_atom_site_type_symbol
_atom_site_fract_x
_atom_site_fract_y
_atom_site_fract_z
_atom_site_U_iso_or_equiv
_atom_site_adp_type
_atom_site_occupancy
_atom_site_site_symmetry_order
_atom_site_calc_flag
_atom_site_refinement_flags_posn
_atom_site_refinement_flags_adp
_atom_site_refinement_flags_occupancy
_atom_site_disorder_assembly
_atom_site_disorder_group
O1 O 0.2284(4) 0.3170(2) 0.1178(3) 0.0742(14) Uani 1 1 d . . . . .
O2 O 0.5366(3) 0.3379(2) 0.9404(3) 0.0634(10) Uani 1 1 d . . . . .
O3 O 0.1513(4) 0.6759(2) 0.1395(4) 0.0766(13) Uani 1 1 d . . . . .
O4 O 0.7021(3) 0.33334(19) 0.2993(4) 0.0621(9) Uani 1 1 d . . . . .
O5 O 0.6372(4) 0.6834(2) 0.2840(4) 0.0721(12) Uani 1 1 d . . . . .
O6 O -0.0118(4) 0.6637(2) 0.7919(3) 0.0654(10) Uani 1 1 d . . . . .
O7 O 0.4705(4) 0.69198(18) 0.9336(4) 0.0659(10) Uani 1 1 d . . . . .
O8 O 0.0615(3) 0.30796(16) 0.7564(3) 0.0540(9) Uani 1 1 d . . . . .
C1 C 0.2410(5) 0.3191(3) 0.2316(4) 0.0582(13) Uani 1 1 d . . . . .
C2 C 0.1388(5) 0.3124(4) 0.2948(5) 0.0712(18) Uani 1 1 d . . . . .
H2 H 0.062963 0.306045 0.256140 0.085 Uiso 1 1 calc DR . . . .
C3 C 0.1514(5) 0.3152(3) 0.4045(5) 0.0609(14) Uani 1 1 d . . . . .
H3 H 0.084892 0.310170 0.442568 0.073 Uiso 1 1 calc R . . . .
C4 C 0.2662(4) 0.3257(3) 0.4663(4) 0.0533(12) Uani 1 1 d . . . . .
C5 C 0.2806(4) 0.3266(3) 0.5862(4) 0.0558(13) Uani 1 1 d . . . . .
H5 H 0.213413 0.322267 0.623695 0.067 Uiso 1 1 calc R . . . .
C6 C 0.3916(4) 0.3336(3) 0.6475(4) 0.0545(12) Uani 1 1 d . . . . .
C7 C 0.4087(4) 0.3358(2) 0.7716(4) 0.0493(10) Uani 1 1 d . . . . .
C8 C 0.5225(4) 0.3348(3) 0.8244(4) 0.0522(11) Uani 1 1 d . . . . .
C9 C 0.6241(5) 0.3383(4) 0.7665(5) 0.0721(18) Uani 1 1 d . . . . .
H9 H 0.700304 0.341621 0.806398 0.087 Uiso 1 1 calc R . . . .
C10 C 0.6107(5) 0.3369(4) 0.6523(5) 0.0706(18) Uani 1 1 d . . . . .
H10 H 0.678448 0.336736 0.614888 0.085 Uiso 1 1 calc R . . . .
C11 C 0.4941(4) 0.3357(3) 0.5888(5) 0.0596(13) Uani 1 1 d . . . . .
C12 C 0.4812(4) 0.3335(3) 0.4711(4) 0.0606(14) Uani 1 1 d . . . . .
H12 H 0.549431 0.334276 0.434378 0.073 Uiso 1 1 calc R . . . .
C13 C 0.3689(4) 0.3300(3) 0.4080(4) 0.0527(11) Uani 1 1 d . . . . .
C14 C 0.3539(4) 0.3293(3) 0.2885(4) 0.0497(11) Uani 1 1 d . . . . .
C15 C 0.1170(7) 0.3043(5) 0.0600(5) 0.104(3) Uani 1 1 d . . . . .
H15A H 0.066247 0.337975 0.059329 0.157 Uiso 1 1 calc GR . . . .
H15B H 0.081425 0.272735 0.096391 0.157 Uiso 1 1 calc DGR . . . .
H15C H 0.126087 0.293530 -0.015801 0.157 Uiso 1 1 calc GR . . . .
C16 C 0.6481(5) 0.3204(4) 0.9972(5) 0.078(2) Uani 1 1 d . . . . .
H16A H 0.676311 0.286835 0.960576 0.117 Uiso 1 1 calc GR . . . .
H16B H 0.639031 0.310852 1.073588 0.117 Uiso 1 1 calc GR . . . .
H16C H 0.704980 0.351461 0.995967 0.117 Uiso 1 1 calc GR . . . .
C17 C 0.4603(4) 0.3376(3) 0.2214(4) 0.0532(12) Uani 1 1 d . . . . .
H17A H 0.512930 0.304201 0.234901 0.064 Uiso 1 1 calc R . . . .
H17B H 0.429830 0.337599 0.142047 0.064 Uiso 1 1 calc R . . . .
C18 C 0.5330(5) 0.3909(2) 0.2458(4) 0.0489(11) Uani 1 1 d . . . . .
C19 C 0.6538(5) 0.3877(2) 0.2831(5) 0.0540(12) Uani 1 1 d . . . . .
C20 C 0.7247(5) 0.4393(3) 0.3097(8) 0.079(2) Uani 1 1 d . . . . .
H20 H 0.805902 0.436072 0.335945 0.095 Uiso 1 1 calc R . . . .
C21 C 0.6741(6) 0.4915(3) 0.2967(8) 0.084(2) Uani 1 1 d . . . . .
H21 H 0.720593 0.524466 0.314283 0.100 Uiso 1 1 calc R . . . .
C22 C 0.5488(5) 0.4979(2) 0.2558(6) 0.0621(14) Uani 1 1 d . . . . .
C23 C 0.4967(5) 0.5543(3) 0.2465(6) 0.0633(14) Uani 1 1 d . . . . .
H23 H 0.544280 0.586431 0.268014 0.076 Uiso 1 1 calc R . . . .
C24 C 0.3749(5) 0.5628(3) 0.2054(5) 0.0599(13) Uani 1 1 d . . . . .
C25 C 0.3206(5) 0.6174(3) 0.1948(4) 0.0547(12) Uani 1 1 d . . . . .
C26 C 0.1995(6) 0.6201(3) 0.1475(5) 0.0660(16) Uani 1 1 d . . . . .
C27 C 0.1369(6) 0.5720(4) 0.1070(5) 0.0734(18) Uani 1 1 d . . . . .
H27 H 0.059186 0.576439 0.070982 0.088 Uiso 1 1 calc R . . . .
C28 C 0.1871(6) 0.5156(4) 0.1186(6) 0.0776(19) Uani 1 1 d . . . . .
H28 H 0.142017 0.482953 0.094748 0.093 Uiso 1 1 calc R . . . .
C29 C 0.3089(5) 0.5101(3) 0.1678(4) 0.0603(14) Uani 1 1 d . . . . .
C30 C 0.3594(5) 0.4564(3) 0.1799(5) 0.0612(14) Uani 1 1 d . . . . .
H30 H 0.313210 0.424259 0.155226 0.073 Uiso 1 1 calc R . . . .
C31 C 0.4783(5) 0.4474(3) 0.2279(5) 0.0551(12) Uani 1 1 d . . . . .
C32 C 0.0285(8) 0.6811(4) 0.1005(6) 0.093(3) Uani 1 1 d . . . . .
H32A H 0.012348 0.663618 0.027510 0.139 Uiso 1 1 calc GR . . . .
H32B H 0.006824 0.721521 0.095713 0.139 Uiso 1 1 calc GR . . . .
H32C H -0.017711 0.661798 0.151679 0.139 Uiso 1 1 calc GR . . . .
C33 C 0.8204(5) 0.3277(3) 0.3511(7) 0.0754(19) Uani 1 1 d . . . . .
H33A H 0.874240 0.344656 0.304005 0.113 Uiso 1 1 calc GR . . . .
H33B H 0.839244 0.287197 0.362367 0.113 Uiso 1 1 calc GR . . . .
H33C H 0.828732 0.347242 0.422319 0.113 Uiso 1 1 calc GR . . . .
C34 C 0.3899(5) 0.6722(3) 0.2282(5) 0.0643(15) Uani 1 1 d . . . . .
H34A H 0.335779 0.704955 0.213961 0.077 Uiso 1 1 calc R . . . .
H34B H 0.452037 0.676454 0.179304 0.077 Uiso 1 1 calc R . . . .
C35 C 0.4499(5) 0.6761(2) 0.3515(4) 0.0529(12) Uani 1 1 d . . . . .
C36 C 0.3799(5) 0.6755(2) 0.4420(4) 0.0512(11) Uani 1 1 d . . . . .
C37 C 0.2541(4) 0.6713(2) 0.4263(4) 0.0473(10) Uani 1 1 d . . . . .
H37 H 0.213901 0.669806 0.353726 0.057 Uiso 1 1 calc R . . . .
C38 C 0.1876(5) 0.6692(3) 0.5188(5) 0.0554(12) Uani 1 1 d . . . . .
C39 C 0.0597(5) 0.6640(3) 0.5020(5) 0.0611(14) Uani 1 1 d . . . . .
H39 H 0.020865 0.659999 0.429287 0.073 Uiso 1 1 calc R . . . .
C40 C -0.0055(5) 0.6648(3) 0.5877(5) 0.0626(14) Uani 1 1 d . . . . .
H40 H -0.088863 0.664959 0.573840 0.075 Uiso 1 1 calc R . . . .
C41 C 0.0528(5) 0.6655(2) 0.7014(4) 0.0512(11) Uani 1 1 d . . . . .
C42 C 0.1766(4) 0.6685(2) 0.7234(4) 0.0473(10) Uani 1 1 d . . . . .
C43 C 0.2465(5) 0.6721(2) 0.6295(5) 0.0507(11) Uani 1 1 d . . . . .
C44 C 0.3699(5) 0.6779(2) 0.6443(4) 0.0506(11) Uani 1 1 d . . . . .
H44 H 0.409054 0.680648 0.717172 0.061 Uiso 1 1 calc R . . . .
C45 C 0.4376(5) 0.6798(2) 0.5564(4) 0.0523(11) Uani 1 1 d . . . . .
C46 C 0.5640(5) 0.6859(3) 0.5743(5) 0.0590(13) Uani 1 1 d . . . . .
H46 H 0.602896 0.688889 0.647215 0.071 Uiso 1 1 calc R . . . .
C47 C 0.6302(5) 0.6876(3) 0.4848(5) 0.0653(15) Uani 1 1 d . . . . .
H47 H 0.713067 0.691961 0.497338 0.078 Uiso 1 1 calc R . . . .
C48 C 0.5719(5) 0.6827(3) 0.3751(5) 0.0611(13) Uani 1 1 d . . . . .
C49 C -0.1344(6) 0.6516(4) 0.7703(6) 0.0778(19) Uani 1 1 d . . . . .
H49A H -0.146157 0.616649 0.726548 0.117 Uiso 1 1 calc GR . . . .
H49B H -0.174559 0.683356 0.729326 0.117 Uiso 1 1 calc GR . . . .
H49C H -0.166837 0.646558 0.840043 0.117 Uiso 1 1 calc GR . . . .
C50 C 0.7645(6) 0.6775(4) 0.3067(6) 0.0766(19) Uani 1 1 d . . . . .
H50A H 0.796090 0.665257 0.239686 0.115 Uiso 1 1 calc GR . . . .
H50B H 0.783882 0.649136 0.364782 0.115 Uiso 1 1 calc GR . . . .
H50C H 0.799244 0.714301 0.330825 0.115 Uiso 1 1 calc GR . . . .
C51 C 0.2370(5) 0.6694(3) 0.8423(4) 0.0542(12) Uani 1 1 d . . . . .
H51A H 0.175155 0.668220 0.891962 0.065 Uiso 1 1 calc R . . . .
H51B H 0.278286 0.706368 0.854619 0.065 Uiso 1 1 calc R . . . .
C52 C 0.3263(5) 0.6213(3) 0.8772(4) 0.0521(11) Uani 1 1 d . . . . .
C53 C 0.2948(5) 0.5612(3) 0.8646(5) 0.0563(12) Uani 1 1 d . . . . .
C54 C 0.1784(5) 0.5423(3) 0.8237(5) 0.0567(13) Uani 1 1 d . . . . .
H54 H 0.119151 0.570280 0.805914 0.068 Uiso 1 1 calc R . . . .
C55 C 0.1471(5) 0.4837(3) 0.8083(5) 0.0568(12) Uani 1 1 d . . . . .
C56 C 0.0291(5) 0.4665(3) 0.7694(6) 0.0644(15) Uani 1 1 d . . . . .
H56 H -0.030668 0.494478 0.755192 0.077 Uiso 1 1 calc R . . . .
C57 C 0.0017(5) 0.4095(3) 0.7524(6) 0.0631(15) Uani 1 1 d . . . . .
H57 H -0.076828 0.399083 0.726346 0.076 Uiso 1 1 calc R . . . .
C58 C 0.0886(4) 0.3660(2) 0.7732(4) 0.0480(11) Uani 1 1 d . . . . .
C59 C 0.2059(4) 0.3799(2) 0.8128(4) 0.0454(10) Uani 1 1 d . . . . .
C60 C 0.2368(4) 0.4396(2) 0.8332(4) 0.0498(11) Uani 1 1 d . . . . .
C61 C 0.3508(5) 0.4569(2) 0.8780(5) 0.0527(12) Uani 1 1 d . . . . .
H61 H 0.408601 0.428675 0.898700 0.063 Uiso 1 1 calc R . . . .
C62 C 0.3820(5) 0.5156(3) 0.8933(5) 0.0575(13) Uani 1 1 d . . . . .
C63 C 0.4982(5) 0.5332(3) 0.9398(5) 0.0663(16) Uani 1 1 d . . . . .
H63 H 0.555662 0.504712 0.960096 0.080 Uiso 1 1 calc R . . . .
C64 C 0.5286(5) 0.5882(3) 0.9557(5) 0.0577(13) Uani 1 1 d . . . . .
H64 H 0.605327 0.598096 0.988575 0.069 Uiso 1 1 calc R . . . .
C65 C 0.4413(5) 0.6333(2) 0.9214(5) 0.0549(12) Uani 1 1 d . . . . .
C66 C -0.0521(6) 0.2937(3) 0.6949(6) 0.0689(16) Uani 1 1 d . . . . .
H66A H -0.061833 0.314571 0.625032 0.103 Uiso 1 1 calc GR . . . .
H66B H -0.115150 0.304228 0.738179 0.103 Uiso 1 1 calc GR . . . .
H66C H -0.055459 0.252629 0.680098 0.103 Uiso 1 1 calc GR . . . .
C67 C 0.5913(5) 0.7064(3) 0.9740(6) 0.0637(14) Uani 1 1 d . . . . .
H67A H 0.644444 0.686247 0.930449 0.096 Uiso 1 1 calc GR . . . .
H67B H 0.608226 0.695106 1.051417 0.096 Uiso 1 1 calc GR . . . .
H67C H 0.602664 0.747585 0.967466 0.096 Uiso 1 1 calc GR . . . .
C68 C 0.3001(4) 0.3325(2) 0.8350(4) 0.0474(10) Uani 1 1 d . . . . .
H68A H 0.328520 0.332588 0.914794 0.057 Uiso 1 1 calc R . . . .
H68B H 0.261136 0.295365 0.817841 0.057 Uiso 1 1 calc R . . . .

loop_
_atom_site_aniso_label
_atom_site_aniso_U_11
_atom_site_aniso_U_22
_atom_site_aniso_U_33
_atom_site_aniso_U_23
_atom_site_aniso_U_13
_atom_site_aniso_U_12
O1 0.054(2) 0.128(4) 0.0395(18) -0.006(2) -0.0014(15) -0.022(2)
O2 0.0468(18) 0.091(3) 0.0483(19) 0.0053(19) -0.0082(14) 0.009(2)
O3 0.075(3) 0.092(3) 0.059(2) 0.012(2) -0.005(2) 0.034(2)
O4 0.0478(19) 0.058(2) 0.078(2) -0.0016(19) -0.0023(17) 0.0037(17)
O5 0.057(2) 0.093(3) 0.069(2) 0.024(2) 0.0210(19) 0.013(2)
O6 0.055(2) 0.087(3) 0.056(2) -0.002(2) 0.0109(16) 0.001(2)
O7 0.058(2) 0.059(2) 0.076(3) -0.0115(19) -0.0091(19) -0.0095(18)
O8 0.0428(17) 0.051(2) 0.066(2) 0.0031(16) -0.0040(15) -0.0011(14)
C1 0.059(3) 0.071(4) 0.044(3) -0.002(2) 0.005(2) -0.004(3)
C2 0.034(2) 0.122(6) 0.055(3) -0.007(3) -0.006(2) -0.008(3)
C3 0.040(2) 0.090(4) 0.052(3) 0.008(3) 0.002(2) 0.000(3)
C4 0.038(2) 0.076(4) 0.045(2) -0.001(2) 0.0000(18) -0.003(2)
C5 0.040(2) 0.084(4) 0.042(2) 0.007(2) 0.0033(18) 0.000(2)
C6 0.042(2) 0.077(4) 0.043(2) 0.007(2) -0.0005(18) -0.002(2)
C7 0.042(2) 0.060(3) 0.045(2) 0.003(2) -0.0020(18) 0.005(2)
C8 0.045(2) 0.071(3) 0.039(2) -0.004(2) 0.0008(18) 0.003(2)
C9 0.040(2) 0.123(6) 0.050(3) 0.010(3) -0.007(2) 0.006(3)
C10 0.038(2) 0.126(6) 0.049(3) -0.007(3) 0.007(2) 0.001(3)
C11 0.037(2) 0.080(4) 0.060(3) -0.001(3) 0.000(2) 0.005(2)
C12 0.037(2) 0.098(4) 0.047(3) -0.001(3) 0.0038(19) 0.001(3)
C13 0.046(2) 0.065(3) 0.048(2) -0.006(2) 0.0072(19) 0.001(2)
C14 0.043(2) 0.064(3) 0.042(2) -0.002(2) 0.0037(18) -0.003(2)
C15 0.080(5) 0.196(10) 0.033(3) 0.007(4) -0.007(3) -0.056(6)
C16 0.037(2) 0.132(7) 0.062(3) 0.010(4) -0.005(2) 0.010(3)
C17 0.045(2) 0.074(3) 0.040(2) -0.008(2) 0.0013(18) 0.005(2)
C18 0.048(3) 0.057(3) 0.041(2) -0.006(2) 0.0009(19) 0.000(2)
C19 0.053(3) 0.046(3) 0.061(3) 0.000(2) 0.000(2) 0.005(2)
C20 0.034(2) 0.064(4) 0.134(6) 0.001(4) -0.015(3) 0.003(2)
C21 0.054(3) 0.037(3) 0.154(7) -0.006(3) -0.010(4) -0.003(2)
C22 0.052(3) 0.047(3) 0.086(4) 0.001(3) -0.001(3) 0.004(2)
C23 0.046(3) 0.056(3) 0.086(4) -0.005(3) 0.002(3) 0.008(2)
C24 0.051(3) 0.076(4) 0.053(3) 0.003(3) 0.005(2) 0.011(3)
C25 0.055(3) 0.065(3) 0.044(3) 0.006(2) 0.006(2) 0.009(2)
C26 0.064(3) 0.088(4) 0.044(3) 0.009(3) 0.002(2) 0.024(3)
C27 0.051(3) 0.101(5) 0.063(4) -0.010(3) -0.014(3) 0.021(3)
C28 0.051(3) 0.112(6) 0.066(4) -0.007(4) -0.007(3) 0.014(3)
C29 0.050(3) 0.090(4) 0.040(3) 0.005(3) -0.002(2) 0.010(3)
C30 0.052(3) 0.084(4) 0.048(3) -0.004(3) 0.004(2) 0.003(3)
C31 0.047(3) 0.058(3) 0.059(3) -0.005(2) 0.002(2) 0.001(2)
C32 0.091(5) 0.119(7) 0.064(4) 0.006(4) -0.004(3) 0.050(5)
C33 0.044(3) 0.053(3) 0.125(6) 0.001(3) -0.006(3) 0.004(2)
C34 0.046(3) 0.078(4) 0.071(3) 0.023(3) 0.013(2) 0.016(3)
C35 0.050(3) 0.053(3) 0.055(3) 0.012(2) 0.007(2) 0.011(2)
C36 0.046(2) 0.054(3) 0.052(3) 0.002(2) 0.003(2) 0.001(2)
C37 0.043(2) 0.055(3) 0.042(2) 0.004(2) -0.0021(18) 0.005(2)
C38 0.044(3) 0.054(3) 0.065(3) 0.003(2) -0.006(2) 0.007(2)
C39 0.050(3) 0.077(4) 0.053(3) 0.009(3) -0.008(2) 0.003(3)
C40 0.035(2) 0.086(4) 0.064(3) 0.012(3) -0.003(2) 0.005(2)
C41 0.054(3) 0.044(3) 0.056(3) 0.010(2) 0.009(2) 0.006(2)
C42 0.047(2) 0.038(2) 0.054(3) 0.0011(19) -0.0078(19) -0.0005(18)
C43 0.053(3) 0.033(2) 0.064(3) 0.003(2) 0.000(2) 0.0055(19)
C44 0.054(3) 0.045(3) 0.049(2) 0.003(2) -0.009(2) -0.005(2)
C45 0.046(2) 0.054(3) 0.055(3) 0.000(2) -0.001(2) 0.003(2)
C46 0.059(3) 0.071(4) 0.046(3) -0.001(2) 0.001(2) -0.005(3)
C47 0.044(3) 0.080(4) 0.070(3) 0.012(3) 0.001(2) 0.003(3)
C48 0.056(3) 0.055(3) 0.072(3) 0.006(3) 0.005(3) 0.002(2)
C49 0.049(3) 0.122(6) 0.063(4) 0.002(4) 0.008(3) -0.004(3)
C50 0.060(3) 0.112(6) 0.061(3) 0.009(4) 0.024(3) 0.009(4)
C51 0.053(3) 0.055(3) 0.054(3) -0.010(2) 0.001(2) 0.001(2)
C52 0.046(3) 0.060(3) 0.049(3) 0.003(2) -0.001(2) 0.003(2)
C53 0.053(3) 0.060(3) 0.052(3) 0.005(2) -0.007(2) 0.001(2)
C54 0.048(3) 0.052(3) 0.068(3) 0.002(2) -0.003(2) 0.004(2)
C55 0.045(3) 0.068(3) 0.055(3) 0.005(2) -0.001(2) -0.001(2)
C56 0.050(3) 0.057(3) 0.083(4) 0.008(3) -0.007(3) 0.006(2)
C57 0.037(2) 0.059(3) 0.089(4) 0.004(3) -0.009(2) 0.001(2)
C58 0.037(2) 0.058(3) 0.047(2) 0.002(2) 0.0015(18) -0.003(2)
C59 0.039(2) 0.054(3) 0.042(2) 0.0047(19) 0.0031(17) 0.0022(19)
C60 0.040(2) 0.059(3) 0.048(2) 0.004(2) -0.0025(19) -0.002(2)
C61 0.046(3) 0.048(3) 0.061(3) 0.005(2) -0.007(2) 0.000(2)
C62 0.050(3) 0.055(3) 0.062(3) 0.006(2) -0.014(2) -0.007(2)
C63 0.041(3) 0.090(5) 0.063(3) 0.003(3) -0.012(2) -0.004(3)
C64 0.045(3) 0.072(4) 0.054(3) 0.000(3) -0.002(2) -0.006(2)
C65 0.057(3) 0.052(3) 0.053(3) -0.002(2) -0.003(2) -0.010(2)
C66 0.059(3) 0.055(3) 0.087(4) -0.004(3) -0.015(3) -0.006(3)
C67 0.058(3) 0.061(3) 0.070(4) -0.006(3) -0.001(3) -0.013(3)
C68 0.033(2) 0.059(3) 0.047(2) 0.010(2) -0.0074(17) 0.005(2)

loop_
_atom_type_symbol
_atom_type_description
_atom_type_scat_dispersion_real
_atom_type_scat_dispersion_imag
_atom_type_scat_source
C C 0.0181 0.0091 'International Tables Vol C Tables 4.2.6.8 and 6.1.1.4'
H H 0.0000 0.0000 'International Tables Vol C Tables 4.2.6.8 and 6.1.1.4'
O O 0.0492 0.0322 'International Tables Vol C Tables 4.2.6.8 and 6.1.1.4'

loop_
_geom_angle_atom_site_label_1
_geom_angle_atom_site_label_2
_geom_angle_atom_site_label_3
_geom_angle
_geom_angle_site_symmetry_1
_geom_angle_site_symmetry_3
_geom_angle_publ_flag
C1 O1 C15 119.1(5) . . ?
C8 O2 C16 117.1(4) . . ?
C26 O3 C32 117.3(6) . . ?
C19 O4 C33 119.1(5) . . ?
C48 O5 C50 117.6(5) . . ?
C41 O6 C49 117.5(5) . . ?
C65 O7 C67 117.6(5) . . ?
C58 O8 C66 117.7(4) . . ?
O1 C1 C2 121.9(5) . . ?
O1 C1 C14 118.5(5) . . ?
C14 C1 C2 119.5(5) . . ?
C3 C2 C1 121.6(5) . . ?
C2 C3 C4 120.7(5) . . ?
C3 C4 C5 120.6(4) . . ?
C13 C4 C3 119.4(5) . . ?
C13 C4 C5 119.8(4) . . ?
C6 C5 C4 121.5(4) . . ?
C5 C6 C7 122.6(4) . . ?
C5 C6 C11 118.3(5) . . ?
C11 C6 C7 119.0(4) . . ?
C6 C7 C68 119.4(4) . . ?
C8 C7 C6 117.8(4) . . ?
C8 C7 C68 122.4(4) . . ?
O2 C8 C9 119.6(4) . . ?
C7 C8 O2 116.9(4) . . ?
C7 C8 C9 123.0(4) . . ?
C10 C9 C8 119.9(5) . . ?
C9 C10 C11 121.1(5) . . ?
C6 C11 C10 118.7(5) . . ?
C12 C11 C6 120.6(4) . . ?
C12 C11 C10 120.7(5) . . ?
C13 C12 C11 121.6(5) . . ?
C12 C13 C4 118.1(5) . . ?
C12 C13 C14 122.4(4) . . ?
C14 C13 C4 119.5(4) . . ?
C1 C14 C13 119.1(4) . . ?
C1 C14 C17 119.2(4) . . ?
C13 C14 C17 121.7(4) . . ?
C18 C17 C14 116.4(4) . . ?
C19 C18 C17 121.1(5) . . ?
C19 C18 C31 118.7(5) . . ?
C31 C18 C17 120.2(4) . . ?
O4 C19 C18 116.9(5) . . ?
O4 C19 C20 121.5(5) . . ?
C18 C19 C20 121.6(5) . . ?
C21 C20 C19 120.0(5) . . ?
C20 C21 C22 121.3(6) . . ?
C23 C22 C21 119.8(5) . . ?
C23 C22 C31 121.0(5) . . ?
C31 C22 C21 119.2(5) . . ?
C24 C23 C22 121.8(6) . . ?
C23 C24 C29 115.2(5) . . ?
C25 C24 C23 123.4(6) . . ?
C25 C24 C29 121.3(5) . . ?
C24 C25 C26 117.7(6) . . ?
C24 C25 C34 121.5(5) . . ?
C26 C25 C34 120.8(5) . . ?
O3 C26 C25 114.6(6) . . ?
C27 C26 O3 122.9(5) . . ?
C27 C26 C25 122.5(6) . . ?
C26 C27 C28 121.7(6) . . ?
C27 C28 C29 118.2(7) . . ?
C28 C29 C24 118.5(6) . . ?
C30 C29 C24 122.1(5) . . ?
C30 C29 C28 119.4(6) . . ?
C29 C30 C31 122.8(6) . . ?
C22 C31 C18 119.2(5) . . ?
C30 C31 C18 124.0(5) . . ?
C30 C31 C22 116.8(5) . . ?
C25 C34 C35 116.8(5) . . ?
C36 C35 C34 120.9(5) . . ?
C48 C35 C34 120.5(5) . . ?
C48 C35 C36 118.5(5) . . ?
C35 C36 C45 120.0(5) . . ?
C37 C36 C35 122.8(5) . . ?
C37 C36 C45 117.2(5) . . ?
C36 C37 C38 121.2(4) . . ?
C37 C38 C39 120.8(5) . . ?
C43 C38 C37 120.4(5) . . ?
C43 C38 C39 118.8(5) . . ?
C40 C39 C38 121.9(5) . . ?
C39 C40 C41 120.1(5) . . ?
O6 C41 C40 121.6(5) . . ?
O6 C41 C42 117.7(5) . . ?
C42 C41 C40 120.7(5) . . ?
C41 C42 C43 118.8(4) . . ?
C41 C42 C51 120.5(5) . . ?
C43 C42 C51 120.7(4) . . ?
C38 C43 C42 119.4(5) . . ?
C44 C43 C38 118.2(5) . . ?
C44 C43 C42 122.4(5) . . ?
C45 C44 C43 123.0(5) . . ?
C44 C45 C36 120.0(5) . . ?
C44 C45 C46 121.7(5) . . ?
C46 C45 C36 118.3(5) . . ?
C47 C46 C45 120.7(5) . . ?
C46 C47 C48 119.7(5) . . ?
O5 C48 C47 120.5(5) . . ?
C35 C48 O5 116.7(5) . . ?
C35 C48 C47 122.8(6) . . ?
C42 C51 C52 117.2(4) . . ?
C53 C52 C51 122.0(5) . . ?
C65 C52 C51 121.6(5) . . ?
C65 C52 C53 116.5(5) . . ?
C52 C53 C62 121.6(5) . . ?
C54 C53 C52 122.8(5) . . ?
C54 C53 C62 115.7(5) . . ?
C55 C54 C53 123.3(5) . . ?
C54 C55 C56 121.7(5) . . ?
C54 C55 C60 119.7(5) . . ?
C56 C55 C60 118.6(5) . . ?
C57 C56 C55 120.6(5) . . ?
C56 C57 C58 121.7(5) . . ?
O8 C58 C57 122.1(4) . . ?
O8 C58 C59 117.3(4) . . ?
C59 C58 C57 120.6(5) . . ?
C58 C59 C60 118.8(4) . . ?
C58 C59 C68 120.5(5) . . ?
C60 C59 C68 120.7(4) . . ?
C59 C60 C55 119.6(4) . . ?
C61 C60 C55 117.9(5) . . ?
C61 C60 C59 122.4(5) . . ?
C60 C61 C62 122.2(5) . . ?
C61 C62 C53 121.0(5) . . ?
C61 C62 C63 122.1(6) . . ?
C63 C62 C53 116.8(5) . . ?
C64 C63 C62 122.8(6) . . ?
C63 C64 C65 119.4(5) . . ?
O7 C65 C64 121.4(5) . . ?
C52 C65 O7 115.8(5) . . ?
C52 C65 C64 122.8(5) . . ?
C7 C68 C59 117.5(4) . . ?

loop_
_geom_bond_atom_site_label_1
_geom_bond_atom_site_label_2
_geom_bond_distance
_geom_bond_site_symmetry_2
_geom_bond_publ_flag
O1 C1 1.356(7) . ?
O1 C15 1.384(7) . ?
O2 C8 1.383(6) . ?
O2 C16 1.407(6) . ?
O3 C26 1.391(8) . ?
O3 C32 1.406(9) . ?
O4 C19 1.367(7) . ?
O4 C33 1.401(7) . ?
O5 C48 1.389(7) . ?
O5 C50 1.429(8) . ?
O6 C41 1.380(6) . ?
O6 C49 1.397(7) . ?
O7 C65 1.392(7) . ?
O7 C67 1.422(7) . ?
O8 C58 1.377(6) . ?
O8 C66 1.431(7) . ?
C1 C2 1.460(8) . ?
C1 C14 1.383(7) . ?
C2 C3 1.306(8) . ?
C3 C4 1.426(7) . ?
C4 C5 1.426(7) . ?
C4 C13 1.425(7) . ?
C5 C6 1.377(7) . ?
C6 C7 1.478(7) . ?
C6 C11 1.423(7) . ?
C7 C8 1.354(6) . ?
C7 C68 1.517(7) . ?
C8 C9 1.410(8) . ?
C9 C10 1.359(8) . ?
C10 C11 1.432(7) . ?
C11 C12 1.401(8) . ?
C12 C13 1.391(7) . ?
C13 C14 1.421(7) . ?
C14 C17 1.533(7) . ?
C17 C18 1.481(8) . ?
C18 C19 1.377(7) . ?
C18 C31 1.442(8) . ?
C19 C20 1.443(9) . ?
C20 C21 1.327(9) . ?
C21 C22 1.440(8) . ?
C22 C23 1.420(8) . ?
C22 C31 1.422(8) . ?
C23 C24 1.409(7) . ?
C24 C25 1.395(8) . ?
C24 C29 1.462(9) . ?
C25 C26 1.409(8) . ?
C25 C34 1.508(10) . ?
C26 C27 1.367(11) . ?
C27 C28 1.414(11) . ?
C28 C29 1.426(8) . ?
C29 C30 1.359(9) . ?
C30 C31 1.402(8) . ?
C34 C35 1.550(8) . ?
C35 C36 1.417(7) . ?
C35 C48 1.373(8) . ?
C36 C37 1.405(7) . ?
C36 C45 1.446(7) . ?
C37 C38 1.412(8) . ?
C38 C39 1.431(7) . ?
C38 C43 1.410(8) . ?
C39 C40 1.333(9) . ?
C40 C41 1.438(8) . ?
C41 C42 1.384(7) . ?
C42 C43 1.453(8) . ?
C42 C51 1.501(7) . ?
C43 C44 1.381(7) . ?
C44 C45 1.375(8) . ?
C45 C46 1.417(8) . ?
C46 C47 1.379(8) . ?
C47 C48 1.400(9) . ?
C51 C52 1.516(8) . ?
C52 C53 1.431(8) . ?
C52 C65 1.362(7) . ?
C53 C54 1.406(8) . ?
C53 C62 1.447(8) . ?
C54 C55 1.400(9) . ?
C55 C56 1.406(8) . ?
C55 C60 1.434(8) . ?
C56 C57 1.356(9) . ?
C57 C58 1.398(8) . ?
C58 C59 1.382(6) . ?
C59 C60 1.429(8) . ?
C59 C68 1.519(7) . ?
C60 C61 1.385(7) . ?
C61 C62 1.399(8) . ?
C62 C63 1.413(7) . ?
C63 C64 1.319(9) . ?
C64 C65 1.450(9) . ?
